data_4509323
loop_
_publ_author_name
'Zheng, Sheng-Run'
'Yang, Qing-Yuan'
'Yang, Rui'
'Pan, Mei'
'Cao, Rong'
'Su, Cheng-Yong'

_publ_section_title
;
 Metal-Directed Assembly of Coordination Polymers with a Multifunctional
 Semirigid Ligand Containing Pyridyl and Benzimidazolyl Donor Groups
;
_journal_issue 5
_journal_name_full 'Crystal Growth &amp; Design'
_journal_page_first 2341
_journal_paper_doi 10.1021/cg801228x
_journal_volume 9
_journal_year 2009
_chemical_formula_sum 'C66 H62 F6 N18 O8 S2 Zn'
_chemical_formula_weight 1478.83
_chemical_name_systematic
; 
 ? 
;
_space_group_IT_number 2
_symmetry_cell_setting triclinic
_symmetry_space_group_name_Hall '-P 1'
_symmetry_space_group_name_H-M 'P -1'
_atom_sites_solution_hydrogens geom
_atom_sites_solution_primary direct
_atom_sites_solution_secondary difmap
_audit_creation_method SHELXL-97
_cell_angle_alpha 104.376(4)
_cell_angle_beta 93.688(4)
_cell_angle_gamma 94.986(4)
_cell_formula_units_Z 1
_cell_length_a 8.8164(4)
_cell_length_b 13.2123(6)
_cell_length_c 14.7200(7)
_cell_measurement_reflns_used 4314
_cell_measurement_temperature 150(2)
_cell_measurement_theta_max 30.2476
_cell_measurement_theta_min 2.6792
_cell_volume 1648.11(14)
_computing_cell_refinement
;
CrysAlis RED, Oxford Diffraction Ltd.,
Version 1.171.31.7 (release 18-10-2006 CrysAlis171 .NET)
(compiled Oct 18 2006,16:28:17)
;
_computing_data_collection
;
CrysAlis CCD, Oxford Diffraction Ltd.,
Version 1.171.31.7 (release 18-10-2006 CrysAlis171 .NET)
(compiled Oct 18 2006,16:28:17)
;
_computing_data_reduction
;
CrysAlis RED, Oxford Diffraction Ltd.,
Version 1.171.31.7 (release 18-10-2006 CrysAlis171 .NET)
(compiled Oct 18 2006,16:28:17)
;
_computing_structure_refinement 'SHELXL-97 (Sheldrick, 1997)'
_computing_structure_solution 'SHELXS-97 (Sheldrick, 1990)'
_diffrn_ambient_temperature 150(2)
_diffrn_detector_area_resol_mean 16.0855
_diffrn_measured_fraction_theta_full 0.988
_diffrn_measured_fraction_theta_max 0.988
_diffrn_measurement_device_type 'Gemini S Ultra'
_diffrn_measurement_method '\w and \p scan'
_diffrn_radiation_monochromator graphite
_diffrn_radiation_source 'Enhance (Mo) X-ray Source'
_diffrn_radiation_type MoK\a
_diffrn_radiation_wavelength 0.71073
_diffrn_reflns_av_R_equivalents 0.0281
_diffrn_reflns_av_sigmaI/netI 0.0798
_diffrn_reflns_limit_h_max 10
_diffrn_reflns_limit_h_min -10
_diffrn_reflns_limit_k_max 13
_diffrn_reflns_limit_k_min -16
_diffrn_reflns_limit_l_max 18
_diffrn_reflns_limit_l_min -18
_diffrn_reflns_number 11768
_diffrn_reflns_theta_full 26.00
_diffrn_reflns_theta_max 26.00
_diffrn_reflns_theta_min 2.68
_exptl_absorpt_coefficient_mu 0.524
_exptl_absorpt_correction_T_max 0.8176
_exptl_absorpt_correction_T_min 0.7795
_exptl_absorpt_correction_type multi-scan
_exptl_crystal_colour yellow
_exptl_crystal_density_diffrn 1.490
_exptl_crystal_density_method 'not measured'
_exptl_crystal_description block
_exptl_crystal_F_000 764
_exptl_crystal_size_max 0.50
_exptl_crystal_size_mid 0.48
_exptl_crystal_size_min 0.40
_refine_diff_density_max 0.586
_refine_diff_density_min -0.438
_refine_diff_density_rms 0.075
_refine_ls_extinction_method none
_refine_ls_goodness_of_fit_ref 1.004
_refine_ls_hydrogen_treatment mixed
_refine_ls_matrix_type full
_refine_ls_number_parameters 465
_refine_ls_number_reflns 6393
_refine_ls_number_restraints 0
_refine_ls_restrained_S_all 1.004
_refine_ls_R_factor_all 0.0757
_refine_ls_R_factor_gt 0.0456
_refine_ls_shift/su_max 0.001
_refine_ls_shift/su_mean 0.000
_refine_ls_structure_factor_coef Fsqd
_refine_ls_weighting_details 'calc w=1/[\s^2^(Fo^2^)+(0.0665P)^2^+0.0000P] where P=(Fo^2^+2Fc^2^)/3'
_refine_ls_weighting_scheme calc
_refine_ls_wR_factor_gt 0.1158
_refine_ls_wR_factor_ref 0.1285
_reflns_number_gt 4025
_reflns_number_total 6393
_reflns_threshold_expression >2sigma(I)
_cod_data_source_file cg801228xsup1.cif
_cod_data_source_block Zn(OTF)2
_cod_depositor_comments
;
The following automatic conversions were performed:

'_symmetry_cell_setting' value 'Triclinic' changed to 'triclinic'
according to /home/saulius/struct/CIF-dictionaries/cif_core.dic
dictionary named 'cif_core.dic' version 2.4.2 from 2011-04-26.

Automatic conversion script
Id: cif_fix_values 1891 2012-01-12 08:04:46Z andrius 
;
_cod_original_cell_volume 1648.11(13)
_cod_original_sg_symbol_H-M P-1
_cod_database_code 4509323

loop_
_symmetry_equiv_pos_as_xyz
'x, y, z'
'-x, -y, -z'

loop_
_atom_site_label
_atom_site_type_symbol
_atom_site_fract_x
_atom_site_fract_y
_atom_site_fract_z
_atom_site_U_iso_or_equiv
_atom_site_adp_type
_atom_site_occupancy
_atom_site_symmetry_multiplicity
_atom_site_calc_flag
_atom_site_refinement_flags
Zn1 Zn -0.5000 0.5000 0.0000 0.02487(16) Uani 1 2 d S
S1 S -0.01377(9) 0.27218(7) -0.03220(7) 0.0384(2) Uani 1 1 d .
N1 N -0.3281(3) 1.0743(2) 0.48268(18) 0.0306(6) Uani 1 1 d .
N6 N 0.0610(3) 0.59107(19) 0.35835(17) 0.0252(6) Uani 1 1 d .
C9 C -0.1939(3) 0.9194(2) 0.4723(2) 0.0289(7) Uani 1 1 d .
C5 C -0.3216(3) 1.2190(2) 0.7254(2) 0.0326(8) Uani 1 1 d .
H5A H -0.2840 1.2099 0.7845 0.039 Uiso 1 1 calc R
C7 C -0.2518(3) 1.0147(2) 0.5253(2) 0.0288(7) Uani 1 1 d .
N8 N -0.0670(3) 0.7766(2) 0.46099(19) 0.0335(7) Uani 1 1 d .
C4 C -0.3973(3) 1.3040(3) 0.7178(2) 0.0347(8) Uani 1 1 d .
H4A H -0.4111 1.3558 0.7734 0.042 Uiso 1 1 calc R
C8 C -0.2285(4) 0.8921(3) 0.3669(2) 0.0370(8) Uani 1 1 d .
H8A H -0.1849 0.8270 0.3385 0.056 Uiso 1 1 calc R
H8B H -0.1835 0.9492 0.3423 0.056 Uiso 1 1 calc R
H8C H -0.3394 0.8823 0.3514 0.056 Uiso 1 1 calc R
N7 N -0.3855(2) 0.49524(19) 0.13108(17) 0.0243(6) Uani 1 1 d .
C26 C -0.1745(3) 0.5520(2) 0.2497(2) 0.0229(7) Uani 1 1 d .
F3 F -0.2624(2) 0.1623(2) -0.01330(19) 0.0728(8) Uani 1 1 d .
N4 N -0.1162(3) 0.8669(2) 0.51815(19) 0.0351(7) Uani 1 1 d .
N2 N -0.2333(3) 1.05570(19) 0.62261(18) 0.0287(6) Uani 1 1 d .
O1 O -0.2916(2) 0.4978(2) -0.06210(16) 0.0301(5) Uani 1 1 d .
C33 C -0.1275(4) 0.2017(3) 0.0336(3) 0.0521(10) Uani 1 1 d .
N5 N 0.1683(3) 0.58122(19) 0.49807(18) 0.0276(6) Uani 1 1 d .
C23 C 0.0801(4) 0.7716(3) 0.6094(2) 0.0327(8) Uani 1 1 d .
H23A H 0.0342 0.8360 0.6366 0.049 Uiso 1 1 calc R
H23B H 0.1917 0.7863 0.6168 0.049 Uiso 1 1 calc R
H23C H 0.0493 0.7178 0.6419 0.049 Uiso 1 1 calc R
C16 C 0.1985(3) 0.4962(2) 0.4297(2) 0.0250(7) Uani 1 1 d .
C25 C -0.0251(3) 0.6220(2) 0.2831(2) 0.0259(7) Uani 1 1 d .
H25A H 0.0381 0.6182 0.2294 0.031 Uiso 1 1 calc R
H25B H -0.0473 0.6957 0.3063 0.031 Uiso 1 1 calc R
C22 C 0.0844(3) 0.6362(2) 0.4544(2) 0.0262(7) Uani 1 1 d .
C21 C 0.1327(3) 0.5005(2) 0.3413(2) 0.0249(7) Uani 1 1 d .
N9 N -0.4656(3) 0.6698(2) 0.04233(19) 0.0303(6) Uani 1 1 d .
C24 C 0.0262(3) 0.7325(2) 0.5059(2) 0.0275(7) Uani 1 1 d .
O4 O 0.1232(3) 0.31025(19) 0.02987(18) 0.0506(7) Uani 1 1 d .
C28 C -0.3732(3) 0.4233(2) 0.2646(2) 0.0308(8) Uani 1 1 d .
H28A H -0.4178 0.3768 0.2977 0.037 Uiso 1 1 calc R
O3 O 0.0084(3) 0.1943(2) -0.11560(19) 0.0669(8) Uani 1 1 d .
O2 O -0.1025(4) 0.3496(3) -0.0493(3) 0.1002(13) Uani 1 1 d .
C1 C -0.3629(3) 1.1569(2) 0.5534(2) 0.0299(7) Uani 1 1 d .
N3 N -0.3402(4) 0.9017(2) 0.8824(2) 0.0498(8) Uani 1 1 d .
C29 C -0.4432(3) 0.4313(2) 0.1803(2) 0.0279(7) Uani 1 1 d .
H29A H -0.5370 0.3892 0.1563 0.034 Uiso 1 1 calc R
C3 C -0.4547(4) 1.3162(3) 0.6303(3) 0.0388(9) Uani 1 1 d .
H3A H -0.5053 1.3763 0.6281 0.047 Uiso 1 1 calc R
F2 F -0.1570(3) 0.2650(3) 0.1136(2) 0.1100(12) Uani 1 1 d .
F1 F -0.0619(3) 0.1237(2) 0.0513(2) 0.1045(12) Uani 1 1 d .
C6 C -0.3037(3) 1.1470(2) 0.6402(2) 0.0288(7) Uani 1 1 d .
C2 C -0.4394(3) 1.2436(3) 0.5484(3) 0.0354(8) Uani 1 1 d .
H2A H -0.4796 1.2520 0.4896 0.042 Uiso 1 1 calc R
C19 C 0.2205(3) 0.3408(3) 0.2676(3) 0.0361(8) Uani 1 1 d .
H19A H 0.2289 0.2863 0.2129 0.043 Uiso 1 1 calc R
C27 C -0.2362(3) 0.4846(2) 0.2997(2) 0.0269(7) Uani 1 1 d .
H27A H -0.1853 0.4806 0.3574 0.032 Uiso 1 1 calc R
C30 C -0.2528(3) 0.5543(2) 0.1665(2) 0.0259(7) Uani 1 1 d .
H30A H -0.2108 0.6003 0.1320 0.031 Uiso 1 1 calc R
C10 C -0.1665(3) 1.0136(3) 0.6976(2) 0.0332(8) Uani 1 1 d .
H10A H -0.1041 1.0713 0.7447 0.040 Uiso 1 1 calc R
H10B H -0.0980 0.9607 0.6704 0.040 Uiso 1 1 calc R
C11 C -0.2850(3) 0.9643(2) 0.7452(2) 0.0311(8) Uani 1 1 d .
C17 C 0.2806(3) 0.4115(3) 0.4357(2) 0.0326(8) Uani 1 1 d .
H17A H 0.3288 0.4071 0.4939 0.039 Uiso 1 1 calc R
C32 C -0.4234(3) 0.7562(3) 0.0673(2) 0.0331(8) Uani 1 1 d .
C20 C 0.1411(3) 0.4238(2) 0.2600(2) 0.0289(7) Uani 1 1 d .
H20A H 0.0943 0.4280 0.2013 0.035 Uiso 1 1 calc R
C12 C -0.4362(3) 0.9326(2) 0.7082(2) 0.0362(8) Uani 1 1 d .
H12A H -0.4717 0.9446 0.6498 0.043 Uiso 1 1 calc R
C18 C 0.2886(3) 0.3348(3) 0.3538(3) 0.0377(8) Uani 1 1 d .
H18A H 0.3423 0.2761 0.3563 0.045 Uiso 1 1 calc R
C13 C -0.5330(4) 0.8838(3) 0.7576(3) 0.0465(10) Uani 1 1 d .
H13A H -0.6355 0.8596 0.7328 0.056 Uiso 1 1 calc R
C31 C -0.3690(4) 0.8677(3) 0.0986(3) 0.0507(10) Uani 1 1 d .
H31A H -0.2718 0.8771 0.1375 0.076 Uiso 1 1 calc R
H31B H -0.4446 0.9054 0.1357 0.076 Uiso 1 1 calc R
H31C H -0.3538 0.8956 0.0437 0.076 Uiso 1 1 calc R
C15 C -0.2454(4) 0.9472(3) 0.8331(2) 0.0395(9) Uani 1 1 d .
H15A H -0.1434 0.9696 0.8600 0.047 Uiso 1 1 calc R
C14 C -0.4808(4) 0.8704(3) 0.8425(3) 0.0501(10) Uani 1 1 d .
H14A H -0.5499 0.8363 0.8751 0.060 Uiso 1 1 calc R
H12 H -0.235(3) 0.459(2) -0.059(2) 0.023(10) Uiso 1 1 d .
H11 H -0.226(4) 0.552(3) -0.049(2) 0.030(10) Uiso 1 1 d .

loop_
_atom_site_aniso_label
_atom_site_aniso_U_11
_atom_site_aniso_U_22
_atom_site_aniso_U_33
_atom_site_aniso_U_23
_atom_site_aniso_U_13
_atom_site_aniso_U_12
Zn1 0.0233(3) 0.0295(3) 0.0216(3) 0.0067(2) -0.0028(2) 0.0041(2)
S1 0.0370(5) 0.0357(5) 0.0425(6) 0.0103(4) 0.0008(4) 0.0061(4)
N1 0.0332(14) 0.0322(16) 0.0263(15) 0.0070(13) 0.0001(12) 0.0068(12)
N6 0.0274(13) 0.0252(14) 0.0230(14) 0.0068(12) -0.0044(11) 0.0060(11)
C9 0.0303(16) 0.0278(18) 0.0279(18) 0.0075(15) -0.0010(14) 0.0017(14)
C5 0.0343(17) 0.036(2) 0.0261(19) 0.0048(16) 0.0010(14) 0.0035(14)
C7 0.0290(16) 0.0312(18) 0.0271(18) 0.0093(15) 0.0000(14) 0.0044(14)
N8 0.0397(15) 0.0288(15) 0.0307(16) 0.0044(13) -0.0043(12) 0.0116(12)
C4 0.0374(18) 0.0303(19) 0.033(2) -0.0006(16) 0.0076(15) 0.0082(14)
C8 0.0452(19) 0.038(2) 0.0272(19) 0.0038(16) 0.0037(15) 0.0147(15)
N7 0.0216(12) 0.0264(14) 0.0245(14) 0.0061(12) 0.0001(11) 0.0029(10)
C26 0.0257(15) 0.0233(17) 0.0212(16) 0.0072(14) 0.0010(13) 0.0080(12)
F3 0.0388(12) 0.0810(17) 0.086(2) 0.0050(15) 0.0016(12) -0.0116(11)
N4 0.0440(16) 0.0331(16) 0.0274(16) 0.0044(14) -0.0006(13) 0.0123(13)
N2 0.0330(14) 0.0314(15) 0.0219(15) 0.0056(12) 0.0007(11) 0.0090(11)
O1 0.0232(12) 0.0365(15) 0.0317(14) 0.0109(12) 0.0013(10) 0.0049(12)
C33 0.040(2) 0.057(3) 0.050(3) 0.003(2) -0.0013(19) -0.0093(19)
N5 0.0273(13) 0.0310(15) 0.0265(15) 0.0110(13) -0.0026(11) 0.0060(11)
C23 0.0415(18) 0.0324(19) 0.0227(18) 0.0045(15) -0.0020(15) 0.0068(15)
C16 0.0220(15) 0.0307(18) 0.0233(17) 0.0089(15) 0.0019(13) 0.0022(13)
C25 0.0323(16) 0.0295(18) 0.0162(16) 0.0073(14) -0.0010(13) 0.0036(13)
C22 0.0244(15) 0.0283(18) 0.0251(17) 0.0073(15) -0.0023(13) -0.0002(13)
C21 0.0230(15) 0.0261(17) 0.0265(18) 0.0083(15) 0.0013(13) 0.0024(12)
N9 0.0339(15) 0.0275(16) 0.0304(16) 0.0085(13) -0.0006(12) 0.0078(12)
C24 0.0300(16) 0.0249(17) 0.0265(18) 0.0070(15) -0.0009(14) -0.0018(13)
O4 0.0441(14) 0.0565(17) 0.0410(16) 0.0015(13) -0.0020(12) -0.0138(12)
C28 0.0304(16) 0.0363(19) 0.0318(19) 0.0198(16) 0.0037(14) 0.0036(14)
O3 0.0637(17) 0.085(2) 0.0361(16) -0.0097(16) 0.0042(13) -0.0066(15)
O2 0.080(2) 0.079(2) 0.168(4) 0.070(3) 0.013(2) 0.0364(18)
C1 0.0271(16) 0.0269(18) 0.0335(19) 0.0044(16) 0.0003(14) 0.0024(13)
N3 0.058(2) 0.048(2) 0.047(2) 0.0201(17) 0.0083(16) 0.0058(16)
C29 0.0232(15) 0.0319(18) 0.0296(18) 0.0086(15) 0.0039(13) 0.0049(13)
C3 0.0379(19) 0.032(2) 0.047(2) 0.0079(18) 0.0043(17) 0.0115(15)
F2 0.099(2) 0.134(3) 0.0646(19) -0.0221(19) 0.0436(16) -0.0521(19)
F1 0.0786(18) 0.103(2) 0.160(3) 0.100(2) -0.0212(19) -0.0075(16)
C6 0.0272(16) 0.0288(18) 0.0304(19) 0.0072(15) 0.0012(14) 0.0048(13)
C2 0.0331(17) 0.037(2) 0.038(2) 0.0141(17) -0.0017(15) 0.0065(15)
C19 0.0343(18) 0.0281(19) 0.042(2) 0.0002(16) 0.0087(16) 0.0026(14)
C27 0.0291(16) 0.0342(18) 0.0207(17) 0.0117(15) 0.0009(13) 0.0091(14)
C30 0.0267(16) 0.0248(17) 0.0270(18) 0.0085(14) -0.0008(13) 0.0044(13)
C10 0.0339(17) 0.0353(19) 0.0290(19) 0.0066(16) -0.0068(15) 0.0086(14)
C11 0.0356(18) 0.0264(18) 0.0292(19) 0.0035(15) -0.0040(15) 0.0063(14)
C17 0.0307(16) 0.036(2) 0.034(2) 0.0137(17) 0.0009(14) 0.0073(14)
C32 0.0298(17) 0.044(2) 0.0301(19) 0.0135(17) 0.0017(14) 0.0158(16)
C20 0.0302(16) 0.0304(18) 0.0266(18) 0.0074(15) 0.0066(14) 0.0025(14)
C12 0.0369(18) 0.033(2) 0.036(2) 0.0038(16) -0.0040(16) 0.0043(15)
C18 0.0335(18) 0.034(2) 0.049(2) 0.0120(18) 0.0099(17) 0.0129(15)
C13 0.040(2) 0.034(2) 0.060(3) 0.003(2) 0.0040(19) 0.0002(16)
C31 0.068(2) 0.028(2) 0.052(3) 0.0045(19) -0.006(2) 0.0059(18)
C15 0.045(2) 0.039(2) 0.036(2) 0.0148(18) -0.0030(17) 0.0053(16)
C14 0.054(2) 0.038(2) 0.063(3) 0.020(2) 0.015(2) 0.0014(17)

loop_
_atom_type_symbol
_atom_type_description
_atom_type_scat_dispersion_real
_atom_type_scat_dispersion_imag
_atom_type_scat_source
C C 0.0033 0.0016 'International Tables Vol C Tables 4.2.6.8 and 6.1.1.4'
H H 0.0000 0.0000 'International Tables Vol C Tables 4.2.6.8 and 6.1.1.4'
N N 0.0061 0.0033 'International Tables Vol C Tables 4.2.6.8 and 6.1.1.4'
O O 0.0106 0.0060 'International Tables Vol C Tables 4.2.6.8 and 6.1.1.4'
S S 0.1246 0.1234 'International Tables Vol C Tables 4.2.6.8 and 6.1.1.4'
Zn Zn 0.2839 1.4301 'International Tables Vol C Tables 4.2.6.8 and 6.1.1.4'
F F 0.0171 0.0103 'International Tables Vol C Tables 4.2.6.8 and 6.1.1.4'

loop_
_geom_angle_atom_site_label_1
_geom_angle_atom_site_label_2
_geom_angle_atom_site_label_3
_geom_angle
_geom_angle_site_symmetry_1
_geom_angle_site_symmetry_3
O1 Zn1 O1 180.00(11) 2_465 .
O1 Zn1 N7 89.18(9) 2_465 .
O1 Zn1 N7 90.82(9) . .
O1 Zn1 N7 90.82(9) 2_465 2_465
O1 Zn1 N7 89.18(9) . 2_465
N7 Zn1 N7 180.0 . 2_465
O1 Zn1 N9 90.30(10) 2_465 .
O1 Zn1 N9 89.70(10) . .
N7 Zn1 N9 89.64(9) . .
N7 Zn1 N9 90.36(9) 2_465 .
O1 Zn1 N9 89.70(10) 2_465 2_465
O1 Zn1 N9 90.30(10) . 2_465
N7 Zn1 N9 90.36(9) . 2_465
N7 Zn1 N9 89.64(9) 2_465 2_465
N9 Zn1 N9 180.0 . 2_465
O2 S1 O3 113.4(2) . .
O2 S1 O4 115.5(2) . .
O3 S1 O4 113.91(16) . .
O2 S1 C33 105.2(2) . .
O3 S1 C33 104.16(18) . .
O4 S1 C33 102.97(17) . .
C7 N1 C1 105.8(3) . .
C21 N6 C22 106.7(2) . .
C21 N6 C25 121.8(2) . .
C22 N6 C25 131.5(3) . .
N4 C9 C7 118.3(3) . .
N4 C9 C8 125.5(3) . .
C7 C9 C8 116.2(3) . .
C4 C5 C6 115.5(3) . .
C4 C5 H5A 122.2 . .
C6 C5 H5A 122.2 . .
N1 C7 N2 111.9(3) . .
N1 C7 C9 121.6(3) . .
N2 C7 C9 126.5(3) . .
C24 N8 N4 113.0(3) . .
C5 C4 C3 122.0(3) . .
C5 C4 H4A 119.0 . .
C3 C4 H4A 119.0 . .
C9 C8 H8A 109.5 . .
C9 C8 H8B 109.5 . .
H8A C8 H8B 109.5 . .
C9 C8 H8C 109.5 . .
H8A C8 H8C 109.5 . .
H8B C8 H8C 109.5 . .
C29 N7 C30 117.5(3) . .
C29 N7 Zn1 120.40(19) . .
C30 N7 Zn1 122.1(2) . .
C30 C26 C27 117.9(3) . .
C30 C26 C25 119.5(3) . .
C27 C26 C25 122.6(2) . .
C9 N4 N8 113.8(3) . .
C6 N2 C7 105.9(2) . .
C6 N2 C10 123.0(3) . .
C7 N2 C10 131.0(3) . .
Zn1 O1 H12 124(2) . .
Zn1 O1 H11 121(2) . .
H12 O1 H11 96(3) . .
F1 C33 F2 109.1(4) . .
F1 C33 F3 107.2(3) . .
F2 C33 F3 106.3(3) . .
F1 C33 S1 112.1(3) . .
F2 C33 S1 110.7(3) . .
F3 C33 S1 111.2(3) . .
C22 N5 C16 105.7(2) . .
C24 C23 H23A 109.5 . .
C24 C23 H23B 109.5 . .
H23A C23 H23B 109.5 . .
C24 C23 H23C 109.5 . .
H23A C23 H23C 109.5 . .
H23B C23 H23C 109.5 . .
N5 C16 C17 130.6(3) . .
N5 C16 C21 110.4(2) . .
C17 C16 C21 119.0(3) . .
N6 C25 C26 112.0(2) . .
N6 C25 H25A 109.2 . .
C26 C25 H25A 109.2 . .
N6 C25 H25B 109.2 . .
C26 C25 H25B 109.2 . .
H25A C25 H25B 107.9 . .
N5 C22 N6 112.0(3) . .
N5 C22 C24 121.5(3) . .
N6 C22 C24 126.5(3) . .
C20 C21 N6 131.5(3) . .
C20 C21 C16 123.2(3) . .
N6 C21 C16 105.3(3) . .
C32 N9 Zn1 168.8(2) . .
N8 C24 C22 118.4(3) . .
N8 C24 C23 125.1(3) . .
C22 C24 C23 116.5(3) . .
C29 C28 C27 118.6(3) . .
C29 C28 H28A 120.7 . .
C27 C28 H28A 120.7 . .
N1 C1 C6 109.9(3) . .
N1 C1 C2 130.3(3) . .
C6 C1 C2 119.8(3) . .
C14 N3 C15 116.0(3) . .
N7 C29 C28 123.1(3) . .
N7 C29 H29A 118.5 . .
C28 C29 H29A 118.5 . .
C2 C3 C4 121.4(3) . .
C2 C3 H3A 119.3 . .
C4 C3 H3A 119.3 . .
N2 C6 C1 106.5(3) . .
N2 C6 C5 130.5(3) . .
C1 C6 C5 123.0(3) . .
C3 C2 C1 118.2(3) . .
C3 C2 H2A 120.9 . .
C1 C2 H2A 120.9 . .
C20 C19 C18 121.4(3) . .
C20 C19 H19A 119.3 . .
C18 C19 H19A 119.3 . .
C28 C27 C26 119.2(3) . .
C28 C27 H27A 120.4 . .
C26 C27 H27A 120.4 . .
N7 C30 C26 123.8(3) . .
N7 C30 H30A 118.1 . .
C26 C30 H30A 118.1 . .
N2 C10 C11 112.3(2) . .
N2 C10 H10A 109.1 . .
C11 C10 H10A 109.1 . .
N2 C10 H10B 109.1 . .
C11 C10 H10B 109.1 . .
H10A C10 H10B 107.9 . .
C12 C11 C15 116.3(3) . .
C12 C11 C10 124.7(3) . .
C15 C11 C10 119.1(3) . .
C18 C17 C16 117.6(3) . .
C18 C17 H17A 121.2 . .
C16 C17 H17A 121.2 . .
N9 C32 C31 179.5(4) . .
C21 C20 C19 116.9(3) . .
C21 C20 H20A 121.6 . .
C19 C20 H20A 121.6 . .
C13 C12 C11 118.9(3) . .
C13 C12 H12A 120.5 . .
C11 C12 H12A 120.5 . .
C17 C18 C19 122.0(3) . .
C17 C18 H18A 119.0 . .
C19 C18 H18A 119.0 . .
C14 C13 C12 119.5(3) . .
C14 C13 H13A 120.2 . .
C12 C13 H13A 120.2 . .
C32 C31 H31A 109.5 . .
C32 C31 H31B 109.5 . .
H31A C31 H31B 109.5 . .
C32 C31 H31C 109.5 . .
H31A C31 H31C 109.5 . .
H31B C31 H31C 109.5 . .
N3 C15 C11 125.0(3) . .
N3 C15 H15A 117.5 . .
C11 C15 H15A 117.5 . .
N3 C14 C13 124.3(4) . .
N3 C14 H14A 117.8 . .
C13 C14 H14A 117.8 . .

loop_
_geom_bond_atom_site_label_1
_geom_bond_atom_site_label_2
_geom_bond_distance
_geom_bond_site_symmetry_2
Zn1 O1 2.104(2) 2_465
Zn1 O1 2.104(2) .
Zn1 N7 2.137(2) .
Zn1 N7 2.137(2) 2_465
Zn1 N9 2.162(3) .
Zn1 N9 2.162(3) 2_465
S1 O2 1.402(3) .
S1 O3 1.429(3) .
S1 O4 1.439(2) .
S1 C33 1.795(4) .
N1 C7 1.323(4) .
N1 C1 1.380(4) .
N6 C21 1.377(4) .
N6 C22 1.386(4) .
N6 C25 1.463(3) .
C9 N4 1.288(4) .
C9 C7 1.459(4) .
C9 C8 1.508(4) .
C5 C4 1.380(4) .
C5 C6 1.401(4) .
C5 H5A 0.9500 .
C7 N2 1.393(4) .
N8 C24 1.288(4) .
N8 N4 1.399(4) .
C4 C3 1.405(5) .
C4 H4A 0.9500 .
C8 H8A 0.9800 .
C8 H8B 0.9800 .
C8 H8C 0.9800 .
N7 C29 1.332(4) .
N7 C30 1.346(3) .
C26 C30 1.375(4) .
C26 C27 1.387(4) .
C26 C25 1.520(4) .
F3 C33 1.330(4) .
N2 C6 1.380(4) .
N2 C10 1.466(4) .
O1 H12 0.76(3) .
O1 H11 0.85(3) .
C33 F1 1.298(5) .
C33 F2 1.321(5) .
N5 C22 1.324(4) .
N5 C16 1.367(4) .
C23 C24 1.512(4) .
C23 H23A 0.9800 .
C23 H23B 0.9800 .
C23 H23C 0.9800 .
C16 C17 1.402(4) .
C16 C21 1.407(4) .
C25 H25A 0.9900 .
C25 H25B 0.9900 .
C22 C24 1.463(4) .
C21 C20 1.373(4) .
N9 C32 1.131(4) .
C28 C29 1.382(4) .
C28 C27 1.387(4) .
C28 H28A 0.9500 .
C1 C6 1.390(4) .
C1 C2 1.393(4) .
N3 C14 1.323(5) .
N3 C15 1.340(4) .
C29 H29A 0.9500 .
C3 C2 1.364(5) .
C3 H3A 0.9500 .
C2 H2A 0.9500 .
C19 C20 1.375(4) .
C19 C18 1.392(5) .
C19 H19A 0.9500 .
C27 H27A 0.9500 .
C30 H30A 0.9500 .
C10 C11 1.486(4) .
C10 H10A 0.9900 .
C10 H10B 0.9900 .
C11 C12 1.395(4) .
C11 C15 1.396(4) .
C17 C18 1.379(5) .
C17 H17A 0.9500 .
C32 C31 1.457(5) .
C20 H20A 0.9500 .
C12 C13 1.375(5) .
C12 H12A 0.9500 .
C18 H18A 0.9500 .
C13 C14 1.361(5) .
C13 H13A 0.9500 .
C31 H31A 0.9800 .
C31 H31B 0.9800 .
C31 H31C 0.9800 .
C15 H15A 0.9500 .
C14 H14A 0.9500 .

loop_
_geom_torsion_atom_site_label_1
_geom_torsion_atom_site_label_2
_geom_torsion_atom_site_label_3
_geom_torsion_atom_site_label_4
_geom_torsion
_geom_torsion_site_symmetry_1
C1 N1 C7 N2 -0.6(3) .
C1 N1 C7 C9 -179.3(3) .
N4 C9 C7 N1 177.8(3) .
C8 C9 C7 N1 -1.1(4) .
N4 C9 C7 N2 -0.7(5) .
C8 C9 C7 N2 -179.6(3) .
C6 C5 C4 C3 1.0(5) .
O1 Zn1 N7 C29 44.6(2) 2_465
O1 Zn1 N7 C29 -135.4(2) .
N7 Zn1 N7 C29 -24(100) 2_465
N9 Zn1 N7 C29 134.9(2) .
N9 Zn1 N7 C29 -45.1(2) 2_465
O1 Zn1 N7 C30 -136.5(2) 2_465
O1 Zn1 N7 C30 43.5(2) .
N7 Zn1 N7 C30 155(100) 2_465
N9 Zn1 N7 C30 -46.2(2) .
N9 Zn1 N7 C30 133.8(2) 2_465
C7 C9 N4 N8 179.6(3) .
C8 C9 N4 N8 -1.7(4) .
C24 N8 N4 C9 171.7(3) .
N1 C7 N2 C6 0.0(3) .
C9 C7 N2 C6 178.6(3) .
N1 C7 N2 C10 175.4(3) .
C9 C7 N2 C10 -6.0(5) .
O2 S1 C33 F1 177.3(3) .
O3 S1 C33 F1 57.8(3) .
O4 S1 C33 F1 -61.4(3) .
O2 S1 C33 F2 -60.6(4) .
O3 S1 C33 F2 179.9(3) .
O4 S1 C33 F2 60.8(3) .
O2 S1 C33 F3 57.3(4) .
O3 S1 C33 F3 -62.2(3) .
O4 S1 C33 F3 178.7(3) .
C22 N5 C16 C17 -179.1(3) .
C22 N5 C16 C21 0.9(3) .
C21 N6 C25 C26 71.6(3) .
C22 N6 C25 C26 -105.4(3) .
C30 C26 C25 N6 -165.6(3) .
C27 C26 C25 N6 14.2(4) .
C16 N5 C22 N6 -1.4(3) .
C16 N5 C22 C24 178.4(3) .
C21 N6 C22 N5 1.3(3) .
C25 N6 C22 N5 178.7(3) .
C21 N6 C22 C24 -178.4(3) .
C25 N6 C22 C24 -1.0(5) .
C22 N6 C21 C20 177.1(3) .
C25 N6 C21 C20 -0.6(5) .
C22 N6 C21 C16 -0.6(3) .
C25 N6 C21 C16 -178.4(2) .
N5 C16 C21 C20 -178.2(3) .
C17 C16 C21 C20 1.9(4) .
N5 C16 C21 N6 -0.2(3) .
C17 C16 C21 N6 179.9(3) .
O1 Zn1 N9 C32 141.4(14) 2_465
O1 Zn1 N9 C32 -38.6(14) .
N7 Zn1 N9 C32 52.2(14) .
N7 Zn1 N9 C32 -127.8(14) 2_465
N9 Zn1 N9 C32 -153(100) 2_465
N4 N8 C24 C22 179.0(2) .
N4 N8 C24 C23 -0.2(4) .
N5 C22 C24 N8 -173.2(3) .
N6 C22 C24 N8 6.5(5) .
N5 C22 C24 C23 6.0(4) .
N6 C22 C24 C23 -174.2(3) .
C7 N1 C1 C6 0.9(3) .
C7 N1 C1 C2 178.7(3) .
C30 N7 C29 C28 -0.1(4) .
Zn1 N7 C29 C28 178.8(2) .
C27 C28 C29 N7 -0.1(5) .
C5 C4 C3 C2 0.6(5) .
C7 N2 C6 C1 0.5(3) .
C10 N2 C6 C1 -175.3(3) .
C7 N2 C6 C5 179.1(3) .
C10 N2 C6 C5 3.3(5) .
N1 C1 C6 N2 -0.9(3) .
C2 C1 C6 N2 -178.9(3) .
N1 C1 C6 C5 -179.6(3) .
C2 C1 C6 C5 2.4(5) .
C4 C5 C6 N2 179.2(3) .
C4 C5 C6 C1 -2.5(5) .
C4 C3 C2 C1 -0.8(5) .
N1 C1 C2 C3 -178.2(3) .
C6 C1 C2 C3 -0.6(5) .
C29 C28 C27 C26 0.2(5) .
C30 C26 C27 C28 -0.3(4) .
C25 C26 C27 C28 179.9(3) .
C29 N7 C30 C26 0.1(4) .
Zn1 N7 C30 C26 -178.8(2) .
C27 C26 C30 N7 0.1(5) .
C25 C26 C30 N7 179.9(3) .
C6 N2 C10 C11 74.7(4) .
C7 N2 C10 C11 -99.9(4) .
N2 C10 C11 C12 17.9(4) .
N2 C10 C11 C15 -162.3(3) .
N5 C16 C17 C18 178.3(3) .
C21 C16 C17 C18 -1.7(4) .
Zn1 N9 C32 C31 97(39) .
N6 C21 C20 C19 -178.5(3) .
C16 C21 C20 C19 -1.0(4) .
C18 C19 C20 C21 0.1(4) .
C15 C11 C12 C13 -2.6(5) .
C10 C11 C12 C13 177.3(3) .
C16 C17 C18 C19 0.9(5) .
C20 C19 C18 C17 -0.1(5) .
C11 C12 C13 C14 2.0(5) .
C14 N3 C15 C11 0.8(5) .
C12 C11 C15 N3 1.2(5) .
C10 C11 C15 N3 -178.6(3) .
C15 N3 C14 C13 -1.5(6) .
C12 C13 C14 N3 0.1(6) .
